data_7019524
loop_
_publ_author_name
'Kameo, Hajime'
'Ishii, Sho'
'Nakazawa, Hiroshi'

_publ_section_title
;
 Synthesis of iridium complexes bearing {o-(Ph(2)P)C(6)H(4)}(3)E type (E =
 Si, Ge, and Sn) ligand and evaluation of electron donating ability of
 group 14 elements E.
;
_journal_issue 27
_journal_name_full 'Dalton transactions (Cambridge, England : 2003)'
_journal_page_first 8290
_journal_page_last 8296
_journal_paper_doi 10.1039/c2dt30546a
_journal_volume 41
_journal_year 2012
_chemical_formula_moiety 'C57 H52 Ir O3 P4 Si, B F4, 2.5(C H2 Cl2)'
_chemical_formula_sum 'C59.5 H57 B Cl5 F4 Ir O3 P4 Si'
_chemical_formula_weight 1428.28
_space_group_IT_number 14
_symmetry_cell_setting monoclinic
_symmetry_Int_Tables_number 14
_symmetry_space_group_name_Hall '-P 2yn'
_symmetry_space_group_name_H-M 'P 1 21/n 1'
_cell_angle_alpha 90.00
_cell_angle_beta 107.6923(19)
_cell_angle_gamma 90.00
_cell_formula_units_Z 4
_cell_length_a 14.7796(7)
_cell_length_b 21.9897(8)
_cell_length_c 20.0025(10)
_cell_measurement_reflns_used 15951
_cell_measurement_temperature 200(2)
_cell_measurement_theta_max 27.4835
_cell_measurement_theta_min 4.0033
_cell_volume 6193.3(5)
_computing_cell_refinement CrystalClear
_computing_data_collection 'CrystalClear (Rigaku, 2001)'
_computing_molecular_graphics 'Ortep-3 for Windows (Farrugia, 1997)'
_computing_publication_material SHELXL97
_computing_structure_refinement 'SHELXL-97 (Sheldrick, 1997)'
_computing_structure_solution 'SIR97 (Altomare <i>et al.</i>, 1999)'
_diffrn_ambient_temperature 200(2)
_diffrn_detector_area_resol_mean 7.32
_diffrn_measured_fraction_theta_full 0.976
_diffrn_measured_fraction_theta_max 0.976
_diffrn_measurement_details
;
scan:
Number of images: 600
Slice: -80.0000 - 100.0000
Image width: 0.3000
Exp time: 5.0000
Rotation axis: Phi
Omega: 0.0000
Chi: 0.0000
Phi: 0.0000
XTD: 55.2617
2theta: 24.7923
scan:
Number of images: 200
Slice: -15.0000 - 45.0000
Image width: 0.3000
Exp time: 5.0000
Rotation axis: Omega
Omega: 0.0000
Chi: 90.0000
Phi: 0.0000
XTD: 55.2617
2theta: 24.7923
scan:
Number of images: 200
Slice: -15.0000 - 45.0000
Image width: 0.3000
Exp time: 5.0000
Rotation axis: Omega
Omega: 0.0000
Chi: 90.0000
Phi: 90.0000
XTD: 55.2617
2theta: 24.7923
scan:
Number of images: 200
Slice: -15.0000 - 45.0000
Image width: 0.3000
Exp time: 5.0000
Rotation axis: Omega
Omega: 0.0000
Chi: 90.0000
Phi: 180.0000
XTD: 55.2617
2theta: 24.7923
scan:
Number of images: 200
Slice: -15.0000 - 45.0000
Image width: 0.3000
Exp time: 5.0000
Rotation axis: Omega
Omega: 0.0000
Chi: 90.0000
Phi: 270.0000
XTD: 55.2617
2theta: 24.7923

;
_diffrn_measurement_device 'Mercury CCD (2x2 bin mode)'
_diffrn_measurement_device_details 'AFC7: Eulerian 3-circle'
_diffrn_measurement_device_type 'Rigaku/MSC Mercury CCD'
_diffrn_measurement_method '\w or \f'
_diffrn_radiation_detector CCD
_diffrn_radiation_monochromator 'Graphite Monochromator'
_diffrn_radiation_source 'Rotating Anode'
_diffrn_radiation_type MoK\a
_diffrn_radiation_wavelength 0.71070
_diffrn_reflns_av_R_equivalents 0.0304
_diffrn_reflns_av_sigmaI/netI 0.0299
_diffrn_reflns_limit_h_max 19
_diffrn_reflns_limit_h_min -19
_diffrn_reflns_limit_k_max 28
_diffrn_reflns_limit_k_min -18
_diffrn_reflns_limit_l_max 24
_diffrn_reflns_limit_l_min -25
_diffrn_reflns_number 46950
_diffrn_reflns_reduction_process 'Lp corrections applied'
_diffrn_reflns_theta_full 27.48
_diffrn_reflns_theta_max 27.48
_diffrn_reflns_theta_min 4.00
_exptl_absorpt_coefficient_mu 2.549
_exptl_absorpt_correction_T_max 0.7010
_exptl_absorpt_correction_T_min 0.5151
_exptl_absorpt_correction_type multi-scan
_exptl_absorpt_process_details '(Jacobson, 1998)'
_exptl_crystal_colour Colorless
_exptl_crystal_density_diffrn 1.532
_exptl_crystal_density_method 'not measured'
_exptl_crystal_description Prism
_exptl_crystal_F_000 2860
_exptl_crystal_preparation 'mounted on the CryoLoop with Palaton oil and placed in N2 stream at 200(2) K'
_exptl_crystal_size_max 0.30
_exptl_crystal_size_mid 0.20
_exptl_crystal_size_min 0.15
_refine_diff_density_max 2.406
_refine_diff_density_min -0.914
_refine_diff_density_rms 0.100
_refine_ls_extinction_method none
_refine_ls_goodness_of_fit_ref 1.128
_refine_ls_hydrogen_treatment mixed
_refine_ls_matrix_type full
_refine_ls_number_parameters 736
_refine_ls_number_reflns 13873
_refine_ls_number_restraints 0
_refine_ls_restrained_S_all 1.128
_refine_ls_R_factor_all 0.0492
_refine_ls_R_factor_gt 0.0430
_refine_ls_shift/su_max 0.002
_refine_ls_shift/su_mean 0.000
_refine_ls_structure_factor_coef Fsqd
_refine_ls_weighting_details 'calc w=1/[\s^2^(Fo^2^)+(0.0396P)^2^+15.1861P] where P=(Fo^2^+2Fc^2^)/3'
_refine_ls_weighting_scheme calc
_refine_ls_wR_factor_gt 0.0947
_refine_ls_wR_factor_ref 0.0973
_reflns_number_gt 12771
_reflns_number_total 13873
_reflns_threshold_expression >2sigma(I)
_cod_data_source_file c2dt30546a.txt
_cod_data_source_block 9
_cod_depositor_comments
;
The following automatic conversions were performed:

'_exptl_absorpt_correction_type' value 'Multi-scan' changed to
'multi-scan' according to
/home/saulius/struct/CIF-dictionaries/cif_core.dic dictionary named
'cif_core.dic' version 2.4.1 from 2010-06-29.

Automatic conversion script
Id: cif_fix_values 1891 2012-01-12 08:04:46Z andrius 
;
_cod_original_sg_symbol_H-M P21/n
_cod_original_formula_sum 'C59.50 H57 B Cl5 F4 Ir O3 P4 Si'
_cod_database_code 7019524

loop_
_symmetry_equiv_pos_as_xyz
'x, y, z'
'-x+1/2, y+1/2, -z+1/2'
'-x, -y, -z'
'x-1/2, -y-1/2, z-1/2'

loop_
_atom_site_label
_atom_site_type_symbol
_atom_site_fract_x
_atom_site_fract_y
_atom_site_fract_z
_atom_site_U_iso_or_equiv
_atom_site_adp_type
_atom_site_occupancy
_atom_site_symmetry_multiplicity
_atom_site_calc_flag
_atom_site_refinement_flags
Ir1 Ir 0.154775(9) 0.217862(6) 0.691210(7) 0.02008(5) Uani 1 1 d .
H1IR H 0.212(3) 0.258(2) 0.750(2) 0.024 Uiso 1 1 d .
P1 P 0.04323(7) 0.29231(5) 0.63985(5) 0.0273(2) Uani 1 1 d .
O1 O 0.0824(2) 0.33675(14) 0.59267(16) 0.0361(7) Uani 1 1 d .
C1 C 0.0408(5) 0.3925(3) 0.5586(4) 0.0698(19) Uani 1 1 d .
H1 H -0.0137 0.4036 0.5742 0.105 Uiso 1 1 calc R
H1A H 0.0198 0.3866 0.5076 0.105 Uiso 1 1 calc R
H1B H 0.0882 0.4251 0.5708 0.105 Uiso 1 1 calc R
O2 O -0.0532(2) 0.26403(14) 0.59176(16) 0.0352(7) Uani 1 1 d .
C2 C -0.1364(4) 0.2985(3) 0.5552(4) 0.072(2) Uani 1 1 d .
H2 H -0.1354 0.3377 0.5787 0.108 Uiso 1 1 calc R
H2A H -0.1935 0.2759 0.5554 0.108 Uiso 1 1 calc R
H2B H -0.1370 0.3054 0.5067 0.108 Uiso 1 1 calc R
O3 O -0.0008(2) 0.33600(14) 0.68584(16) 0.0371(7) Uani 1 1 d .
C3 C 0.0528(4) 0.3809(2) 0.7337(3) 0.0483(12) Uani 1 1 d .
H3 H 0.0997 0.3607 0.7728 0.072 Uiso 1 1 calc R
H3A H 0.0098 0.4052 0.7518 0.072 Uiso 1 1 calc R
H3B H 0.0855 0.4075 0.7092 0.072 Uiso 1 1 calc R
Si1 Si 0.26847(7) 0.14207(5) 0.74033(5) 0.0211(2) Uani 1 1 d .
P2 P 0.27883(7) 0.25418(5) 0.65178(5) 0.0247(2) Uani 1 1 d .
C4 C 0.3895(3) 0.17353(18) 0.75063(19) 0.0246(7) Uani 1 1 d .
C5 C 0.4758(3) 0.14882(19) 0.7917(2) 0.0291(8) Uani 1 1 d .
H5 H 0.4753 0.1147 0.8207 0.035 Uiso 1 1 calc R
C6 C 0.5618(3) 0.1731(2) 0.7909(2) 0.0364(10) Uani 1 1 d .
H6 H 0.6197 0.1553 0.8186 0.044 Uiso 1 1 calc R
C7 C 0.5633(3) 0.2233(2) 0.7496(3) 0.0392(10) Uani 1 1 d .
H7 H 0.6223 0.2406 0.7498 0.047 Uiso 1 1 calc R
C8 C 0.4790(3) 0.2484(2) 0.7077(2) 0.0356(9) Uani 1 1 d .
H8 H 0.4803 0.2824 0.6787 0.043 Uiso 1 1 calc R
C9 C 0.3922(3) 0.22375(18) 0.70835(19) 0.0246(8) Uani 1 1 d .
C10 C 0.3024(3) 0.33615(19) 0.6598(2) 0.0313(9) Uani 1 1 d .
C11 C 0.2774(3) 0.37016(19) 0.7095(2) 0.0325(9) Uani 1 1 d .
H11 H 0.2431 0.3512 0.7371 0.039 Uiso 1 1 calc R
C12 C 0.3011(3) 0.4313(2) 0.7204(3) 0.0430(11) Uani 1 1 d .
H12 H 0.2825 0.4539 0.7545 0.052 Uiso 1 1 calc R
C13 C 0.3518(4) 0.4592(2) 0.6813(3) 0.0489(13) Uani 1 1 d .
H13 H 0.3676 0.5011 0.6881 0.059 Uiso 1 1 calc R
C14 C 0.3790(4) 0.4263(3) 0.6330(4) 0.0606(15) Uani 1 1 d .
H14 H 0.4147 0.4453 0.6065 0.073 Uiso 1 1 calc R
C15 C 0.3552(4) 0.3653(2) 0.6221(3) 0.0496(12) Uani 1 1 d .
H15 H 0.3751 0.3431 0.5884 0.060 Uiso 1 1 calc R
C16 C 0.2844(3) 0.2348(2) 0.5641(2) 0.0382(10) Uani 1 1 d .
C17 C 0.3227(3) 0.1788(3) 0.5544(3) 0.0454(12) Uani 1 1 d .
H17 H 0.3493 0.1528 0.5934 0.054 Uiso 1 1 calc R
C18 C 0.3219(4) 0.1611(4) 0.4875(3) 0.071(2) Uani 1 1 d .
H18 H 0.3473 0.1227 0.4809 0.086 Uiso 1 1 calc R
C19 C 0.2854(5) 0.1979(5) 0.4316(3) 0.092(3) Uani 1 1 d .
H19 H 0.2851 0.1850 0.3862 0.110 Uiso 1 1 calc R
C20 C 0.2484(5) 0.2541(5) 0.4401(3) 0.087(3) Uani 1 1 d .
H20 H 0.2242 0.2801 0.4008 0.105 Uiso 1 1 calc R
C21 C 0.2468(4) 0.2724(3) 0.5062(3) 0.0608(17) Uani 1 1 d .
H21 H 0.2200 0.3106 0.5120 0.073 Uiso 1 1 calc R
P3 P 0.08839(7) 0.13900(4) 0.60922(5) 0.02230(19) Uani 1 1 d .
C22 C 0.2562(3) 0.07884(17) 0.67426(18) 0.0229(7) Uani 1 1 d .
C23 C 0.3243(3) 0.03292(19) 0.6809(2) 0.0293(8) Uani 1 1 d .
H23 H 0.3755 0.0296 0.7231 0.035 Uiso 1 1 calc R
C24 C 0.3177(3) -0.0077(2) 0.6266(2) 0.0371(10) Uani 1 1 d .
H24 H 0.3635 -0.0391 0.6321 0.045 Uiso 1 1 calc R
C25 C 0.2446(3) -0.0023(2) 0.5644(2) 0.0375(10) Uani 1 1 d .
H25 H 0.2415 -0.0294 0.5268 0.045 Uiso 1 1 calc R
C26 C 0.1759(3) 0.04211(19) 0.5565(2) 0.0314(9) Uani 1 1 d .
H26 H 0.1256 0.0453 0.5138 0.038 Uiso 1 1 calc R
C27 C 0.1809(3) 0.08231(17) 0.61164(19) 0.0248(7) Uani 1 1 d .
C28 C 0.0309(3) 0.15477(19) 0.51601(19) 0.0276(8) Uani 1 1 d .
C29 C 0.0435(3) 0.2110(2) 0.4883(2) 0.0368(10) Uani 1 1 d .
H29 H 0.0816 0.2410 0.5179 0.044 Uiso 1 1 calc R
C30 C 0.0008(4) 0.2235(3) 0.4177(3) 0.0511(13) Uani 1 1 d .
H30 H 0.0101 0.2619 0.3991 0.061 Uiso 1 1 calc R
C31 C -0.0552(4) 0.1802(3) 0.3745(2) 0.0483(13) Uani 1 1 d .
H31 H -0.0841 0.1888 0.3262 0.058 Uiso 1 1 calc R
C32 C -0.0694(3) 0.1249(2) 0.4009(2) 0.0392(10) Uani 1 1 d .
H32 H -0.1085 0.0954 0.3709 0.047 Uiso 1 1 calc R
C33 C -0.0266(3) 0.1116(2) 0.4717(2) 0.0323(9) Uani 1 1 d .
H33 H -0.0367 0.0731 0.4898 0.039 Uiso 1 1 calc R
C34 C -0.0034(3) 0.09048(19) 0.62570(18) 0.0265(8) Uani 1 1 d .
C35 C 0.0154(3) 0.0313(2) 0.6502(2) 0.0359(9) Uani 1 1 d .
H35 H 0.0787 0.0163 0.6634 0.043 Uiso 1 1 calc R
C36 C -0.0583(4) -0.0065(2) 0.6555(3) 0.0483(12) Uani 1 1 d .
H36 H -0.0451 -0.0471 0.6721 0.058 Uiso 1 1 calc R
C37 C -0.1499(4) 0.0151(3) 0.6367(3) 0.0481(12) Uani 1 1 d .
H37 H -0.2002 -0.0108 0.6395 0.058 Uiso 1 1 calc R
C38 C -0.1687(3) 0.0743(2) 0.6139(2) 0.0396(10) Uani 1 1 d .
H38 H -0.2319 0.0893 0.6018 0.048 Uiso 1 1 calc R
C39 C -0.0962(3) 0.1121(2) 0.6084(2) 0.0306(8) Uani 1 1 d .
H39 H -0.1099 0.1529 0.5928 0.037 Uiso 1 1 calc R
P4 P 0.09846(7) 0.19205(4) 0.78447(5) 0.02243(19) Uani 1 1 d .
C40 C 0.2538(3) 0.11324(18) 0.82508(18) 0.0247(7) Uani 1 1 d .
C41 C 0.3159(3) 0.07312(19) 0.8716(2) 0.0294(8) Uani 1 1 d .
H41 H 0.3688 0.0568 0.8600 0.035 Uiso 1 1 calc R
C42 C 0.3009(3) 0.0570(2) 0.9343(2) 0.0353(9) Uani 1 1 d .
H42 H 0.3431 0.0296 0.9654 0.042 Uiso 1 1 calc R
C43 C 0.2238(3) 0.0811(2) 0.9518(2) 0.0356(9) Uani 1 1 d .
H43 H 0.2138 0.0702 0.9950 0.043 Uiso 1 1 calc R
C44 C 0.1620(3) 0.1207(2) 0.9068(2) 0.0324(9) Uani 1 1 d .
H44 H 0.1100 0.1374 0.9192 0.039 Uiso 1 1 calc R
C45 C 0.1758(3) 0.13606(18) 0.84280(19) 0.0259(8) Uani 1 1 d .
C46 C -0.0229(3) 0.16593(19) 0.7706(2) 0.0278(8) Uani 1 1 d .
C47 C -0.0453(3) 0.1102(2) 0.7941(2) 0.0371(10) Uani 1 1 d .
H47 H 0.0039 0.0823 0.8156 0.045 Uiso 1 1 calc R
C48 C -0.1391(4) 0.0951(3) 0.7862(3) 0.0531(13) Uani 1 1 d .
H48 H -0.1538 0.0567 0.8020 0.064 Uiso 1 1 calc R
C49 C -0.2109(4) 0.1353(3) 0.7558(3) 0.0529(14) Uani 1 1 d .
H49 H -0.2747 0.1253 0.7525 0.064 Uiso 1 1 calc R
C50 C -0.1904(3) 0.1900(3) 0.7302(3) 0.0468(12) Uani 1 1 d .
H50 H -0.2402 0.2173 0.7078 0.056 Uiso 1 1 calc R
C51 C -0.0968(3) 0.2051(2) 0.7370(2) 0.0364(10) Uani 1 1 d .
H51 H -0.0830 0.2426 0.7186 0.044 Uiso 1 1 calc R
C52 C 0.1087(3) 0.25389(18) 0.8485(2) 0.0283(8) Uani 1 1 d .
C53 C 0.1977(3) 0.2793(2) 0.8802(2) 0.0316(9) Uani 1 1 d .
H53 H 0.2505 0.2656 0.8666 0.038 Uiso 1 1 calc R
C54 C 0.2110(3) 0.3239(2) 0.9309(2) 0.0394(10) Uani 1 1 d .
H54 H 0.2726 0.3405 0.9518 0.047 Uiso 1 1 calc R
C55 C 0.1357(4) 0.3444(3) 0.9511(3) 0.0522(13) Uani 1 1 d .
H55 H 0.1446 0.3752 0.9858 0.063 Uiso 1 1 calc R
C56 C 0.0479(4) 0.3200(3) 0.9210(4) 0.0661(18) Uani 1 1 d .
H56 H -0.0046 0.3346 0.9345 0.079 Uiso 1 1 calc R
C57 C 0.0340(4) 0.2743(3) 0.8710(3) 0.0503(13) Uani 1 1 d .
H57 H -0.0273 0.2568 0.8520 0.060 Uiso 1 1 calc R
B1 B 0.6226(5) 0.0117(3) 0.8670(3) 0.0520(15) Uani 1 1 d .
F1 F 0.5328(4) 0.0086(2) 0.8236(4) 0.150(3) Uani 1 1 d .
F2 F 0.6532(3) -0.04481(17) 0.89227(18) 0.0710(10) Uani 1 1 d .
F3 F 0.6287(6) 0.0524(3) 0.9157(3) 0.172(3) Uani 1 1 d .
F4 F 0.6714(5) 0.0308(3) 0.8245(4) 0.154(3) Uani 1 1 d .
C58 C 0.5789(7) 0.0338(5) 0.6569(4) 0.109(3) Uani 1 1 d .
H58 H 0.6426 0.0360 0.6919 0.131 Uiso 1 1 calc R
H58A H 0.5317 0.0296 0.6827 0.131 Uiso 1 1 calc R
Cl1 Cl 0.5736(3) -0.0285(2) 0.6063(3) 0.210(2) Uani 1 1 d .
Cl2 Cl 0.55693(17) 0.10182(14) 0.60879(13) 0.1151(8) Uani 1 1 d .
C59 C 0.7089(8) 0.3911(5) 0.6807(6) 0.123(4) Uani 1 1 d .
Cl3 Cl 0.7985(3) 0.3529(2) 0.7398(2) 0.1352(15) Uani 0.70 1 d P
Cl4 Cl 0.6262(3) 0.4143(2) 0.7149(3) 0.1476(17) Uani 0.70 1 d P
Cl5 Cl 0.6494(4) 0.3341(3) 0.6133(3) 0.147(2) Uani 0.60 1 d P
C60 C 0.376(3) 0.443(3) 0.4550(14) 0.29(3) Uani 0.50 1 d P
H60 H 0.3362 0.4474 0.4056 0.349 Uiso 0.50 1 calc PR
H60A H 0.3369 0.4497 0.4868 0.349 Uiso 0.50 1 calc PR
Cl6 Cl 0.4378(9) 0.3686(6) 0.4711(5) 0.249(5) Uani 0.50 1 d P
Cl7 Cl 0.4667(15) 0.4834(6) 0.4736(8) 0.266(10) Uani 0.50 1 d P

loop_
_atom_site_aniso_label
_atom_site_aniso_U_11
_atom_site_aniso_U_22
_atom_site_aniso_U_33
_atom_site_aniso_U_23
_atom_site_aniso_U_13
_atom_site_aniso_U_12
Ir1 0.01673(7) 0.02090(8) 0.02300(7) 0.00015(5) 0.00661(5) 0.00168(5)
P1 0.0211(5) 0.0284(5) 0.0317(5) 0.0017(4) 0.0073(4) 0.0048(4)
O1 0.0324(16) 0.0319(16) 0.0430(16) 0.0120(13) 0.0101(13) 0.0046(13)
C1 0.074(4) 0.051(3) 0.092(4) 0.043(3) 0.035(4) 0.029(3)
O2 0.0251(15) 0.0341(16) 0.0417(16) 0.0019(13) 0.0032(12) 0.0048(12)
C2 0.037(3) 0.056(4) 0.094(5) -0.006(3) -0.024(3) 0.017(3)
O3 0.0314(16) 0.0324(16) 0.0464(17) -0.0048(13) 0.0104(13) 0.0070(13)
C3 0.048(3) 0.040(3) 0.055(3) -0.011(2) 0.013(2) 0.004(2)
Si1 0.0172(4) 0.0228(5) 0.0224(4) -0.0008(4) 0.0048(3) 0.0020(4)
P2 0.0204(4) 0.0286(5) 0.0266(4) 0.0013(4) 0.0093(4) 0.0007(4)
C4 0.0225(18) 0.0258(19) 0.0267(17) -0.0050(14) 0.0094(14) 0.0008(14)
C5 0.0197(18) 0.032(2) 0.0340(19) -0.0051(16) 0.0067(15) 0.0029(15)
C6 0.0201(19) 0.046(3) 0.041(2) -0.0071(19) 0.0055(16) 0.0045(17)
C7 0.0173(19) 0.049(3) 0.052(3) -0.007(2) 0.0122(18) -0.0038(18)
C8 0.023(2) 0.041(3) 0.046(2) -0.0005(19) 0.0145(17) -0.0034(18)
C9 0.0181(17) 0.029(2) 0.0269(17) -0.0049(14) 0.0076(14) 0.0006(14)
C10 0.0227(19) 0.032(2) 0.038(2) 0.0071(17) 0.0082(16) 0.0029(16)
C11 0.030(2) 0.028(2) 0.036(2) 0.0069(16) 0.0049(16) -0.0011(17)
C12 0.041(3) 0.030(2) 0.050(3) 0.001(2) 0.002(2) 0.0013(19)
C13 0.041(3) 0.031(2) 0.070(3) 0.011(2) 0.010(2) -0.003(2)
C14 0.058(3) 0.044(3) 0.089(4) 0.021(3) 0.036(3) -0.006(3)
C15 0.052(3) 0.040(3) 0.067(3) 0.010(2) 0.035(3) -0.002(2)
C16 0.024(2) 0.064(3) 0.030(2) -0.001(2) 0.0125(16) -0.003(2)
C17 0.039(3) 0.063(3) 0.040(2) -0.018(2) 0.023(2) -0.008(2)
C18 0.058(4) 0.109(6) 0.056(3) -0.039(4) 0.030(3) -0.011(4)
C19 0.059(4) 0.185(9) 0.033(3) -0.020(4) 0.019(3) 0.003(5)
C20 0.052(4) 0.178(9) 0.031(3) 0.024(4) 0.012(2) 0.020(5)
C21 0.037(3) 0.112(5) 0.035(2) 0.019(3) 0.014(2) 0.011(3)
P3 0.0185(4) 0.0255(5) 0.0215(4) -0.0004(3) 0.0040(3) 0.0020(4)
C22 0.0204(17) 0.0225(18) 0.0243(16) -0.0008(14) 0.0047(13) 0.0000(14)
C23 0.0240(19) 0.031(2) 0.0307(18) -0.0027(16) 0.0055(15) 0.0052(16)
C24 0.034(2) 0.033(2) 0.044(2) -0.0094(18) 0.0097(18) 0.0079(18)
C25 0.041(2) 0.035(2) 0.034(2) -0.0142(18) 0.0070(18) 0.0066(19)
C26 0.029(2) 0.033(2) 0.0287(19) -0.0058(16) 0.0044(16) 0.0028(17)
C27 0.0223(18) 0.0255(19) 0.0265(17) -0.0012(14) 0.0074(14) -0.0014(15)
C28 0.0235(18) 0.035(2) 0.0228(17) 0.0020(15) 0.0053(14) 0.0052(16)
C29 0.036(2) 0.042(3) 0.031(2) 0.0073(18) 0.0090(17) 0.0010(19)
C30 0.052(3) 0.060(3) 0.039(2) 0.020(2) 0.010(2) -0.002(3)
C31 0.044(3) 0.069(4) 0.027(2) 0.010(2) 0.0029(19) 0.003(2)
C32 0.034(2) 0.055(3) 0.0238(19) -0.0043(18) 0.0015(17) 0.005(2)
C33 0.026(2) 0.041(2) 0.0269(18) -0.0030(16) 0.0033(15) 0.0040(17)
C34 0.0247(18) 0.032(2) 0.0222(16) -0.0043(15) 0.0055(14) -0.0018(15)
C35 0.034(2) 0.032(2) 0.045(2) 0.0022(18) 0.0175(19) 0.0022(18)
C36 0.057(3) 0.034(3) 0.063(3) 0.001(2) 0.031(3) -0.007(2)
C37 0.044(3) 0.053(3) 0.054(3) -0.014(2) 0.026(2) -0.019(2)
C38 0.026(2) 0.058(3) 0.035(2) -0.008(2) 0.0098(17) -0.008(2)
C39 0.026(2) 0.037(2) 0.0280(18) -0.0008(16) 0.0075(15) 0.0010(17)
P4 0.0183(4) 0.0246(5) 0.0259(4) -0.0016(4) 0.0090(3) -0.0001(4)
C40 0.0239(18) 0.0264(19) 0.0232(16) -0.0015(14) 0.0065(14) -0.0001(15)
C41 0.0265(19) 0.030(2) 0.0300(18) -0.0015(16) 0.0065(15) 0.0020(16)
C42 0.037(2) 0.037(2) 0.0274(19) 0.0059(17) 0.0029(17) -0.0025(18)
C43 0.044(2) 0.037(2) 0.0258(18) 0.0008(17) 0.0113(17) -0.0054(19)
C44 0.034(2) 0.037(2) 0.0281(18) -0.0024(17) 0.0130(16) 0.0003(18)
C45 0.0266(19) 0.0252(19) 0.0241(17) -0.0022(14) 0.0049(14) -0.0010(15)
C46 0.0225(18) 0.035(2) 0.0287(18) -0.0067(16) 0.0121(15) -0.0059(16)
C47 0.035(2) 0.039(2) 0.041(2) -0.0032(19) 0.0161(18) -0.0087(19)
C48 0.045(3) 0.053(3) 0.069(3) -0.011(3) 0.028(3) -0.022(3)
C49 0.029(2) 0.074(4) 0.063(3) -0.020(3) 0.024(2) -0.014(2)
C50 0.022(2) 0.069(4) 0.053(3) -0.009(3) 0.0158(19) 0.001(2)
C51 0.023(2) 0.049(3) 0.040(2) -0.0013(19) 0.0126(17) 0.0010(18)
C52 0.028(2) 0.027(2) 0.0321(19) -0.0019(16) 0.0123(15) -0.0006(16)
C53 0.027(2) 0.039(2) 0.0300(19) -0.0048(17) 0.0098(16) -0.0019(17)
C54 0.040(2) 0.044(3) 0.035(2) -0.0107(19) 0.0122(18) -0.012(2)
C55 0.056(3) 0.051(3) 0.055(3) -0.028(2) 0.025(2) -0.010(3)
C56 0.052(3) 0.071(4) 0.089(4) -0.045(4) 0.042(3) -0.010(3)
C57 0.035(3) 0.056(3) 0.067(3) -0.029(3) 0.026(2) -0.008(2)
B1 0.059(4) 0.049(3) 0.045(3) 0.014(3) 0.011(3) 0.006(3)
F1 0.088(3) 0.056(3) 0.238(7) 0.018(3) -0.051(4) 0.009(2)
F2 0.076(2) 0.071(2) 0.066(2) 0.0309(18) 0.0218(18) 0.0278(19)
F3 0.279(9) 0.124(5) 0.079(3) -0.022(3) 0.004(4) 0.085(5)
F4 0.207(7) 0.121(5) 0.181(6) 0.068(4) 0.128(5) 0.011(5)
C58 0.110(7) 0.143(9) 0.081(5) -0.010(5) 0.040(5) -0.050(6)
Cl1 0.123(3) 0.168(3) 0.330(6) -0.138(4) 0.058(3) -0.017(2)
Cl2 0.0890(15) 0.151(2) 0.1009(16) 0.0133(15) 0.0218(12) 0.0318(15)
C59 0.104(7) 0.112(8) 0.167(10) -0.005(7) 0.062(7) 0.013(6)
Cl3 0.112(3) 0.148(4) 0.157(4) 0.053(3) 0.057(3) 0.037(3)
Cl4 0.122(3) 0.160(4) 0.190(4) -0.039(3) 0.090(3) 0.020(3)
Cl5 0.169(5) 0.130(4) 0.177(5) -0.035(4) 0.104(4) -0.044(4)
C60 0.20(3) 0.60(10) 0.083(15) 0.06(3) 0.07(2) 0.24(5)
Cl6 0.280(12) 0.344(14) 0.209(8) 0.060(9) 0.202(9) 0.016(11)
Cl7 0.44(3) 0.182(13) 0.28(2) -0.010(9) 0.27(2) -0.034(13)

loop_
_atom_type_symbol
_atom_type_description
_atom_type_scat_dispersion_real
_atom_type_scat_dispersion_imag
_atom_type_scat_source
C C 0.0033 0.0016 'International Tables Vol C Tables 4.2.6.8 and 6.1.1.4'
H H 0.0000 0.0000 'International Tables Vol C Tables 4.2.6.8 and 6.1.1.4'
B B 0.0013 0.0007 'International Tables Vol C Tables 4.2.6.8 and 6.1.1.4'
O O 0.0106 0.0060 'International Tables Vol C Tables 4.2.6.8 and 6.1.1.4'
F F 0.0171 0.0103 'International Tables Vol C Tables 4.2.6.8 and 6.1.1.4'
Si Si 0.0817 0.0704 'International Tables Vol C Tables 4.2.6.8 and 6.1.1.4'
P P 0.1023 0.0942 'International Tables Vol C Tables 4.2.6.8 and 6.1.1.4'
Ir Ir -1.4442 7.9887 'International Tables Vol C Tables 4.2.6.8 and 6.1.1.4'
Cl Cl 0.1484 0.1585 'International Tables Vol C Tables 4.2.6.8 and 6.1.1.4'

loop_
_geom_angle_atom_site_label_1
_geom_angle_atom_site_label_2
_geom_angle_atom_site_label_3
_geom_angle
_geom_angle_site_symmetry_1
P1 Ir1 P4 98.46(4) .
P1 Ir1 P2 97.66(4) .
P4 Ir1 P2 149.03(3) .
P1 Ir1 Si1 178.47(4) .
P4 Ir1 Si1 82.94(3) .
P2 Ir1 Si1 81.36(4) .
P1 Ir1 P3 96.88(3) .
P4 Ir1 P3 101.60(3) .
P2 Ir1 P3 102.52(3) .
Si1 Ir1 P3 82.22(3) .
P1 Ir1 H1IR 94.8(16) .
P4 Ir1 H1IR 76.5(16) .
P2 Ir1 H1IR 76.0(16) .
Si1 Ir1 H1IR 86.2(16) .
P3 Ir1 H1IR 168.4(16) .
O2 P1 O1 107.75(17) .
O2 P1 O3 97.86(17) .
O1 P1 O3 104.97(18) .
O2 P1 Ir1 112.18(12) .
O1 P1 Ir1 110.98(12) .
O3 P1 Ir1 121.72(12) .
C1 O1 P1 128.6(3) .
O1 C1 H1 109.5 .
O1 C1 H1A 109.5 .
H1 C1 H1A 109.5 .
O1 C1 H1B 109.5 .
H1 C1 H1B 109.5 .
H1A C1 H1B 109.5 .
C2 O2 P1 125.0(3) .
O2 C2 H2 109.5 .
O2 C2 H2A 109.5 .
H2 C2 H2A 109.5 .
O2 C2 H2B 109.5 .
H2 C2 H2B 109.5 .
H2A C2 H2B 109.5 .
C3 O3 P1 124.0(3) .
O3 C3 H3 109.5 .
O3 C3 H3A 109.5 .
H3 C3 H3A 109.5 .
O3 C3 H3B 109.5 .
H3 C3 H3B 109.5 .
H3A C3 H3B 109.5 .
C4 Si1 C40 113.18(17) .
C4 Si1 C22 103.57(17) .
C40 Si1 C22 111.67(17) .
C4 Si1 Ir1 108.72(13) .
C40 Si1 Ir1 110.50(13) .
C22 Si1 Ir1 108.91(11) .
C16 P2 C10 104.5(2) .
C16 P2 C9 101.92(19) .
C10 P2 C9 100.99(18) .
C16 P2 Ir1 120.68(15) .
C10 P2 Ir1 116.91(14) .
C9 P2 Ir1 109.18(13) .
C9 C4 C5 118.2(4) .
C9 C4 Si1 115.3(3) .
C5 C4 Si1 126.3(3) .
C6 C5 C4 121.4(4) .
C6 C5 H5 119.3 .
C4 C5 H5 119.3 .
C7 C6 C5 119.7(4) .
C7 C6 H6 120.1 .
C5 C6 H6 120.1 .
C6 C7 C8 120.3(4) .
C6 C7 H7 119.8 .
C8 C7 H7 119.8 .
C7 C8 C9 119.9(4) .
C7 C8 H8 120.1 .
C9 C8 H8 120.1 .
C8 C9 C4 120.5(4) .
C8 C9 P2 121.4(3) .
C4 C9 P2 118.1(3) .
C11 C10 C15 117.1(4) .
C11 C10 P2 120.6(3) .
C15 C10 P2 121.9(4) .
C10 C11 C12 121.7(4) .
C10 C11 H11 119.1 .
C12 C11 H11 119.1 .
C13 C12 C11 119.8(5) .
C13 C12 H12 120.1 .
C11 C12 H12 120.1 .
C14 C13 C12 119.5(5) .
C14 C13 H13 120.2 .
C12 C13 H13 120.2 .
C13 C14 C15 120.7(5) .
C13 C14 H14 119.7 .
C15 C14 H14 119.7 .
C14 C15 C10 121.1(5) .
C14 C15 H15 119.5 .
C10 C15 H15 119.5 .
C17 C16 C21 119.0(5) .
C17 C16 P2 118.6(4) .
C21 C16 P2 122.3(4) .
C18 C17 C16 119.8(6) .
C18 C17 H17 120.1 .
C16 C17 H17 120.1 .
C19 C18 C17 120.9(7) .
C19 C18 H18 119.6 .
C17 C18 H18 119.6 .
C18 C19 C20 120.5(6) .
C18 C19 H19 119.8 .
C20 C19 H19 119.8 .
C19 C20 C21 119.8(6) .
C19 C20 H20 120.1 .
C21 C20 H20 120.1 .
C20 C21 C16 120.1(7) .
C20 C21 H21 120.0 .
C16 C21 H21 120.0 .
C28 P3 C34 98.84(18) .
C28 P3 C27 105.43(17) .
C34 P3 C27 100.70(18) .
C28 P3 Ir1 121.95(14) .
C34 P3 Ir1 118.17(12) .
C27 P3 Ir1 109.12(12) .
C27 C22 C23 118.4(3) .
C27 C22 Si1 117.8(3) .
C23 C22 Si1 123.4(3) .
C24 C23 C22 120.8(4) .
C24 C23 H23 119.6 .
C22 C23 H23 119.6 .
C25 C24 C23 120.0(4) .
C25 C24 H24 120.0 .
C23 C24 H24 120.0 .
C26 C25 C24 120.5(4) .
C26 C25 H25 119.7 .
C24 C25 H25 119.7 .
C25 C26 C27 119.7(4) .
C25 C26 H26 120.1 .
C27 C26 H26 120.1 .
C26 C27 C22 120.5(4) .
C26 C27 P3 123.2(3) .
C22 C27 P3 116.2(3) .
C29 C28 C33 118.7(4) .
C29 C28 P3 119.8(3) .
C33 C28 P3 121.5(3) .
C30 C29 C28 120.5(4) .
C30 C29 H29 119.8 .
C28 C29 H29 119.8 .
C31 C30 C29 120.0(5) .
C31 C30 H30 120.0 .
C29 C30 H30 120.0 .
C32 C31 C30 120.4(4) .
C32 C31 H31 119.8 .
C30 C31 H31 119.8 .
C31 C32 C33 120.2(4) .
C31 C32 H32 119.9 .
C33 C32 H32 119.9 .
C32 C33 C28 120.2(4) .
C32 C33 H33 119.9 .
C28 C33 H33 119.9 .
C35 C34 C39 119.0(4) .
C35 C34 P3 121.9(3) .
C39 C34 P3 118.9(3) .
C34 C35 C36 120.4(4) .
C34 C35 H35 119.8 .
C36 C35 H35 119.8 .
C37 C36 C35 119.9(5) .
C37 C36 H36 120.0 .
C35 C36 H36 120.0 .
C36 C37 C38 119.9(5) .
C36 C37 H37 120.0 .
C38 C37 H37 120.0 .
C37 C38 C39 120.6(4) .
C37 C38 H38 119.7 .
C39 C38 H38 119.7 .
C38 C39 C34 120.1(4) .
C38 C39 H39 120.0 .
C34 C39 H39 120.0 .
C46 P4 C45 106.23(19) .
C46 P4 C52 101.99(18) .
C45 P4 C52 98.57(17) .
C46 P4 Ir1 121.92(13) .
C45 P4 Ir1 111.50(13) .
C52 P4 Ir1 113.76(14) .
C45 C40 C41 118.8(4) .
C45 C40 Si1 115.9(3) .
C41 C40 Si1 125.3(3) .
C42 C41 C40 120.6(4) .
C42 C41 H41 119.7 .
C40 C41 H41 119.7 .
C41 C42 C43 119.9(4) .
C41 C42 H42 120.0 .
C43 C42 H42 120.0 .
C44 C43 C42 120.4(4) .
C44 C43 H43 119.8 .
C42 C43 H43 119.8 .
C43 C44 C45 119.9(4) .
C43 C44 H44 120.1 .
C45 C44 H44 120.1 .
C40 C45 C44 120.5(4) .
C40 C45 P4 118.8(3) .
C44 C45 P4 120.5(3) .
C47 C46 C51 118.5(4) .
C47 C46 P4 123.5(3) .
C51 C46 P4 118.0(3) .
C46 C47 C48 120.4(5) .
C46 C47 H47 119.8 .
C48 C47 H47 119.8 .
C49 C48 C47 120.5(5) .
C49 C48 H48 119.8 .
C47 C48 H48 119.8 .
C48 C49 C50 119.9(5) .
C48 C49 H49 120.0 .
C50 C49 H49 120.0 .
C49 C50 C51 119.8(5) .
C49 C50 H50 120.1 .
C51 C50 H50 120.1 .
C50 C51 C46 120.8(5) .
C50 C51 H51 119.6 .
C46 C51 H51 119.6 .
C57 C52 C53 117.3(4) .
C57 C52 P4 123.9(3) .
C53 C52 P4 118.6(3) .
C54 C53 C52 121.5(4) .
C54 C53 H53 119.2 .
C52 C53 H53 119.2 .
C55 C54 C53 120.1(4) .
C55 C54 H54 119.9 .
C53 C54 H54 119.9 .
C56 C55 C54 119.4(4) .
C56 C55 H55 120.3 .
C54 C55 H55 120.3 .
C55 C56 C57 121.0(5) .
C55 C56 H56 119.5 .
C57 C56 H56 119.5 .
C52 C57 C56 120.6(5) .
C52 C57 H57 119.7 .
C56 C57 H57 119.7 .
F3 B1 F4 109.4(7) .
F3 B1 F1 110.3(7) .
F4 B1 F1 102.8(6) .
F3 B1 F2 114.1(5) .
F4 B1 F2 109.8(6) .
F1 B1 F2 110.0(6) .
Cl1 C58 Cl2 113.3(5) .
Cl1 C58 H58 108.9 .
Cl2 C58 H58 108.9 .
Cl1 C58 H58A 108.9 .
Cl2 C58 H58A 108.9 .
H58 C58 H58A 107.7 .
Cl4 C59 Cl3 112.4(7) .
Cl4 C59 Cl5 105.2(6) .
Cl3 C59 Cl5 105.6(6) .
Cl7 C60 Cl6 96.9(16) .
Cl7 C60 H60 112.4 .
Cl6 C60 H60 112.4 .
Cl7 C60 H60A 112.4 .
Cl6 C60 H60A 112.4 .
H60 C60 H60A 109.9 .
Cl7 Cl7 C60 146.1(19) 3_666

loop_
_geom_bond_atom_site_label_1
_geom_bond_atom_site_label_2
_geom_bond_distance
_geom_bond_site_symmetry_2
Ir1 P1 2.3289(10) .
Ir1 P4 2.3321(10) .
Ir1 P2 2.3453(10) .
Ir1 Si1 2.3586(10) .
Ir1 P3 2.3837(9) .
Ir1 H1IR 1.51(4) .
P1 O2 1.585(3) .
P1 O1 1.585(3) .
P1 O3 1.599(3) .
O1 C1 1.447(6) .
C1 H1 0.9800 .
C1 H1A 0.9800 .
C1 H1B 0.9800 .
O2 C2 1.440(6) .
C2 H2 0.9800 .
C2 H2A 0.9800 .
C2 H2B 0.9800 .
O3 C3 1.435(6) .
C3 H3 0.9800 .
C3 H3A 0.9800 .
C3 H3B 0.9800 .
Si1 C4 1.870(4) .
Si1 C40 1.883(4) .
Si1 C22 1.889(4) .
P2 C16 1.830(4) .
P2 C10 1.834(4) .
P2 C9 1.839(4) .
C4 C9 1.399(5) .
C4 C5 1.400(5) .
C5 C6 1.383(6) .
C5 H5 0.9500 .
C6 C7 1.383(7) .
C6 H6 0.9500 .
C7 C8 1.387(6) .
C7 H7 0.9500 .
C8 C9 1.396(6) .
C8 H8 0.9500 .
C10 C11 1.382(6) .
C10 C15 1.395(6) .
C11 C12 1.391(6) .
C11 H11 0.9500 .
C12 C13 1.379(7) .
C12 H12 0.9500 .
C13 C14 1.363(8) .
C13 H13 0.9500 .
C14 C15 1.386(8) .
C14 H14 0.9500 .
C15 H15 0.9500 .
C16 C17 1.393(7) .
C16 C21 1.394(7) .
C17 C18 1.391(7) .
C17 H17 0.9500 .
C18 C19 1.351(11) .
C18 H18 0.9500 .
C19 C20 1.382(13) .
C19 H19 0.9500 .
C20 C21 1.391(9) .
C20 H20 0.9500 .
C21 H21 0.9500 .
P3 C28 1.832(4) .
P3 C34 1.833(4) .
P3 C27 1.840(4) .
C22 C27 1.402(5) .
C22 C23 1.403(5) .
C23 C24 1.386(6) .
C23 H23 0.9500 .
C24 C25 1.383(6) .
C24 H24 0.9500 .
C25 C26 1.383(6) .
C25 H25 0.9500 .
C26 C27 1.398(5) .
C26 H26 0.9500 .
C28 C29 1.390(6) .
C28 C33 1.397(6) .
C29 C30 1.388(6) .
C29 H29 0.9500 .
C30 C31 1.380(8) .
C30 H30 0.9500 .
C31 C32 1.367(7) .
C31 H31 0.9500 .
C32 C33 1.394(5) .
C32 H32 0.9500 .
C33 H33 0.9500 .
C34 C35 1.389(6) .
C34 C39 1.392(6) .
C35 C36 1.401(7) .
C35 H35 0.9500 .
C36 C37 1.375(8) .
C36 H36 0.9500 .
C37 C38 1.381(8) .
C37 H37 0.9500 .
C38 C39 1.387(6) .
C38 H38 0.9500 .
C39 H39 0.9500 .
P4 C46 1.823(4) .
P4 C45 1.837(4) .
P4 C52 1.843(4) .
C40 C45 1.397(5) .
C40 C41 1.403(5) .
C41 C42 1.385(6) .
C41 H41 0.9500 .
C42 C43 1.395(7) .
C42 H42 0.9500 .
C43 C44 1.379(6) .
C43 H43 0.9500 .
C44 C45 1.398(6) .
C44 H44 0.9500 .
C46 C47 1.387(6) .
C46 C51 1.392(6) .
C47 C48 1.388(7) .
C47 H47 0.9500 .
C48 C49 1.372(8) .
C48 H48 0.9500 .
C49 C50 1.378(8) .
C49 H49 0.9500 .
C50 C51 1.389(6) .
C50 H50 0.9500 .
C51 H51 0.9500 .
C52 C57 1.388(6) .
C52 C53 1.391(6) .
C53 C54 1.382(6) .
C53 H53 0.9500 .
C54 C55 1.371(7) .
C54 H54 0.9500 .
C55 C56 1.363(8) .
C55 H55 0.9500 .
C56 C57 1.389(7) .
C56 H56 0.9500 .
C57 H57 0.9500 .
B1 F3 1.305(8) .
B1 F4 1.339(8) .
B1 F1 1.349(8) .
B1 F2 1.366(7) .
C58 Cl1 1.690(10) .
C58 Cl2 1.754(10) .
C58 H58 0.9900 .
C58 H58A 0.9900 .
C59 Cl4 1.653(11) .
C59 Cl3 1.705(12) .
C59 Cl5 1.854(13) .
C60 Cl7 1.56(5) .
C60 Cl6 1.85(5) .
C60 H60 0.9900 .
C60 H60A 0.9900 .
Cl7 Cl7 1.41(3) 3_666

loop_
_geom_torsion_atom_site_label_1
_geom_torsion_atom_site_label_2
_geom_torsion_atom_site_label_3
_geom_torsion_atom_site_label_4
_geom_torsion
_geom_torsion_site_symmetry_4
P4 Ir1 P1 O2 -81.24(14) .
P2 Ir1 P1 O2 125.30(14) .
Si1 Ir1 P1 O2 75.4(14) .
P3 Ir1 P1 O2 21.63(14) .
P4 Ir1 P1 O1 158.17(13) .
P2 Ir1 P1 O1 4.71(14) .
Si1 Ir1 P1 O1 -45.2(14) .
P3 Ir1 P1 O1 -98.97(13) .
P4 Ir1 P1 O3 33.95(15) .
P2 Ir1 P1 O3 -119.51(15) .
Si1 Ir1 P1 O3 -169.4(13) .
P3 Ir1 P1 O3 136.82(15) .
O2 P1 O1 C1 64.7(5) .
O3 P1 O1 C1 -38.9(5) .
Ir1 P1 O1 C1 -172.1(5) .
O1 P1 O2 C2 -59.9(5) .
O3 P1 O2 C2 48.6(5) .
Ir1 P1 O2 C2 177.6(5) .
O2 P1 O3 C3 -171.0(4) .
O1 P1 O3 C3 -60.1(4) .
Ir1 P1 O3 C3 66.8(4) .
P1 Ir1 Si1 C4 73.4(14) .
P4 Ir1 Si1 C4 -129.93(13) .
P2 Ir1 Si1 C4 23.28(12) .
P3 Ir1 Si1 C4 127.28(13) .
P1 Ir1 Si1 C40 -161.9(13) .
P4 Ir1 Si1 C40 -5.15(13) .
P2 Ir1 Si1 C40 148.06(13) .
P3 Ir1 Si1 C40 -107.94(13) .
P1 Ir1 Si1 C22 -38.9(14) .
P4 Ir1 Si1 C22 117.86(13) .
P2 Ir1 Si1 C22 -88.93(13) .
P3 Ir1 Si1 C22 15.07(13) .
P1 Ir1 P2 C16 -83.6(2) .
P4 Ir1 P2 C16 155.56(19) .
Si1 Ir1 P2 C16 95.2(2) .
P3 Ir1 P2 C16 15.2(2) .
P1 Ir1 P2 C10 45.20(15) .
P4 Ir1 P2 C10 -75.62(16) .
Si1 Ir1 P2 C10 -135.98(15) .
P3 Ir1 P2 C10 144.03(14) .
P1 Ir1 P2 C9 158.96(13) .
P4 Ir1 P2 C9 38.14(15) .
Si1 Ir1 P2 C9 -22.22(13) .
P3 Ir1 P2 C9 -102.21(13) .
C40 Si1 C4 C9 -144.2(3) .
C22 Si1 C4 C9 94.7(3) .
Ir1 Si1 C4 C9 -21.0(3) .
C40 Si1 C4 C5 41.2(4) .
C22 Si1 C4 C5 -79.9(4) .
Ir1 Si1 C4 C5 164.4(3) .
C9 C4 C5 C6 0.0(6) .
Si1 C4 C5 C6 174.5(3) .
C4 C5 C6 C7 0.9(6) .
C5 C6 C7 C8 -1.5(7) .
C6 C7 C8 C9 1.2(7) .
C7 C8 C9 C4 -0.3(6) .
C7 C8 C9 P2 -178.1(3) .
C5 C4 C9 C8 -0.3(6) .
Si1 C4 C9 C8 -175.4(3) .
C5 C4 C9 P2 177.6(3) .
Si1 C4 C9 P2 2.5(4) .
C16 P2 C9 C8 66.4(4) .
C10 P2 C9 C8 -41.1(4) .
Ir1 P2 C9 C8 -164.9(3) .
C16 P2 C9 C4 -111.5(3) .
C10 P2 C9 C4 141.0(3) .
Ir1 P2 C9 C4 17.3(3) .
C16 P2 C10 C11 161.1(3) .
C9 P2 C10 C11 -93.4(3) .
Ir1 P2 C10 C11 24.9(4) .
C16 P2 C10 C15 -26.3(4) .
C9 P2 C10 C15 79.2(4) .
Ir1 P2 C10 C15 -162.5(3) .
C15 C10 C11 C12 1.9(6) .
P2 C10 C11 C12 174.9(3) .
C10 C11 C12 C13 -0.7(7) .
C11 C12 C13 C14 -0.7(7) .
C12 C13 C14 C15 0.9(9) .
C13 C14 C15 C10 0.4(9) .
C11 C10 C15 C14 -1.8(7) .
P2 C10 C15 C14 -174.6(4) .
C10 P2 C16 C17 143.9(4) .
C9 P2 C16 C17 39.1(4) .
Ir1 P2 C16 C17 -82.0(4) .
C10 P2 C16 C21 -39.9(5) .
C9 P2 C16 C21 -144.7(4) .
Ir1 P2 C16 C21 94.2(4) .
C21 C16 C17 C18 -0.8(8) .
P2 C16 C17 C18 175.6(4) .
C16 C17 C18 C19 0.8(9) .
C17 C18 C19 C20 0.3(11) .
C18 C19 C20 C21 -1.5(12) .
C19 C20 C21 C16 1.5(11) .
C17 C16 C21 C20 -0.4(8) .
P2 C16 C21 C20 -176.6(5) .
P1 Ir1 P3 C28 34.71(16) .
P4 Ir1 P3 C28 134.84(15) .
P2 Ir1 P3 C28 -64.74(16) .
Si1 Ir1 P3 C28 -144.05(16) .
P1 Ir1 P3 C34 -87.93(15) .
P4 Ir1 P3 C34 12.20(15) .
P2 Ir1 P3 C34 172.61(15) .
Si1 Ir1 P3 C34 93.31(15) .
P1 Ir1 P3 C27 157.94(13) .
P4 Ir1 P3 C27 -101.92(13) .
P2 Ir1 P3 C27 58.49(13) .
Si1 Ir1 P3 C27 -20.81(13) .
C4 Si1 C22 C27 -120.9(3) .
C40 Si1 C22 C27 117.0(3) .
Ir1 Si1 C22 C27 -5.4(3) .
C4 Si1 C22 C23 51.3(4) .
C40 Si1 C22 C23 -70.8(4) .
Ir1 Si1 C22 C23 166.8(3) .
C27 C22 C23 C24 0.6(6) .
Si1 C22 C23 C24 -171.6(3) .
C22 C23 C24 C25 1.4(7) .
C23 C24 C25 C26 -2.0(7) .
C24 C25 C26 C27 0.5(7) .
C25 C26 C27 C22 1.5(6) .
C25 C26 C27 P3 -175.0(4) .
C23 C22 C27 C26 -2.1(6) .
Si1 C22 C27 C26 170.5(3) .
C23 C22 C27 P3 174.7(3) .
Si1 C22 C27 P3 -12.7(4) .
C28 P3 C27 C26 -25.9(4) .
C34 P3 C27 C26 76.5(4) .
Ir1 P3 C27 C26 -158.5(3) .
C28 P3 C27 C22 157.4(3) .
C34 P3 C27 C22 -100.2(3) .
Ir1 P3 C27 C22 24.9(3) .
C34 P3 C28 C29 145.8(4) .
C27 P3 C28 C29 -110.5(4) .
Ir1 P3 C28 C29 14.5(4) .
C34 P3 C28 C33 -33.5(4) .
C27 P3 C28 C33 70.2(4) .
Ir1 P3 C28 C33 -164.8(3) .
C33 C28 C29 C30 -1.0(7) .
P3 C28 C29 C30 179.7(4) .
C28 C29 C30 C31 0.4(8) .
C29 C30 C31 C32 0.3(9) .
C30 C31 C32 C33 -0.5(8) .
C31 C32 C33 C28 0.0(7) .
C29 C28 C33 C32 0.8(6) .
P3 C28 C33 C32 -179.9(3) .
C28 P3 C34 C35 121.3(3) .
C27 P3 C34 C35 13.7(4) .
Ir1 P3 C34 C35 -105.0(3) .
C28 P3 C34 C39 -53.9(3) .
C27 P3 C34 C39 -161.6(3) .
Ir1 P3 C34 C39 79.7(3) .
C39 C34 C35 C36 1.7(6) .
P3 C34 C35 C36 -173.6(4) .
C34 C35 C36 C37 -0.3(7) .
C35 C36 C37 C38 -1.2(8) .
C36 C37 C38 C39 1.2(7) .
C37 C38 C39 C34 0.3(6) .
C35 C34 C39 C38 -1.7(6) .
P3 C34 C39 C38 173.7(3) .
P1 Ir1 P4 C46 57.15(17) .
P2 Ir1 P4 C46 177.78(16) .
Si1 Ir1 P4 C46 -122.24(17) .
P3 Ir1 P4 C46 -41.71(17) .
P1 Ir1 P4 C45 -176.02(13) .
P2 Ir1 P4 C45 -55.40(15) .
Si1 Ir1 P4 C45 4.59(13) .
P3 Ir1 P4 C45 85.11(13) .
P1 Ir1 P4 C52 -65.63(14) .
P2 Ir1 P4 C52 54.99(16) .
Si1 Ir1 P4 C52 114.98(14) .
P3 Ir1 P4 C52 -164.50(14) .
C4 Si1 C40 C45 127.4(3) .
C22 Si1 C40 C45 -116.2(3) .
Ir1 Si1 C40 C45 5.2(3) .
C4 Si1 C40 C41 -50.3(4) .
C22 Si1 C40 C41 66.1(4) .
Ir1 Si1 C40 C41 -172.5(3) .
C45 C40 C41 C42 -0.8(6) .
Si1 C40 C41 C42 176.9(3) .
C40 C41 C42 C43 -0.4(6) .
C41 C42 C43 C44 0.4(7) .
C42 C43 C44 C45 0.9(6) .
C41 C40 C45 C44 2.0(6) .
Si1 C40 C45 C44 -175.8(3) .
C41 C40 C45 P4 176.4(3) .
Si1 C40 C45 P4 -1.4(4) .
C43 C44 C45 C40 -2.1(6) .
C43 C44 C45 P4 -176.4(3) .
C46 P4 C45 C40 131.9(3) .
C52 P4 C45 C40 -122.8(3) .
Ir1 P4 C45 C40 -3.0(3) .
C46 P4 C45 C44 -53.7(4) .
C52 P4 C45 C44 51.6(4) .
Ir1 P4 C45 C44 171.4(3) .
C45 P4 C46 C47 -7.3(4) .
C52 P4 C46 C47 -110.0(4) .
Ir1 P4 C46 C47 121.9(3) .
C45 P4 C46 C51 170.1(3) .
C52 P4 C46 C51 67.4(4) .
Ir1 P4 C46 C51 -60.7(4) .
C51 C46 C47 C48 -2.2(6) .
P4 C46 C47 C48 175.2(4) .
C46 C47 C48 C49 -0.6(8) .
C47 C48 C49 C50 2.7(8) .
C48 C49 C50 C51 -1.9(8) .
C49 C50 C51 C46 -1.0(7) .
C47 C46 C51 C50 3.0(6) .
P4 C46 C51 C50 -174.5(4) .
C46 P4 C52 C57 -5.1(5) .
C45 P4 C52 C57 -113.8(4) .
Ir1 P4 C52 C57 128.1(4) .
C46 P4 C52 C53 170.4(3) .
C45 P4 C52 C53 61.7(4) .
Ir1 P4 C52 C53 -56.4(4) .
C57 C52 C53 C54 -1.3(7) .
P4 C52 C53 C54 -177.1(3) .
C52 C53 C54 C55 -0.1(7) .
C53 C54 C55 C56 0.4(9) .
C54 C55 C56 C57 0.9(10) .
C53 C52 C57 C56 2.6(8) .
P4 C52 C57 C56 178.2(5) .
C55 C56 C57 C52 -2.5(11) .
Cl6 C60 Cl7 Cl7 -93(5) 3_666
